data_7016432
loop_
_publ_author_name
'Lhoste, J\'er\^ome'
'P\'erez-Campos, Ana'
'Henry, Natacha'
'Loiseau, Thierry'
'Rabu, Pierre'
'Abraham, Francis'

_publ_section_title
;
 Chain-like and dinuclear coordination polymers in lanthanide (Nd, Eu)
 oxochloride complexes with 2,2':6',2''-terpyridine: synthesis, XRD
 structure and magnetic properties.
;
_journal_issue 36
_journal_name_full 'Dalton transactions (Cambridge, England : 2003)'
_journal_page_first 9136
_journal_page_last 9144
_journal_paper_doi 10.1039/c1dt10485c
_journal_volume 40
_journal_year 2011
_chemical_formula_moiety '(Nd 3+). (C15 N3 H11). 3(Cl 1-). 1(H2 O)'
_chemical_formula_sum 'C15 H13 Cl3 N3 Nd O'
_chemical_formula_weight 501.88
_chemical_name_systematic
;
?
;
_space_group_IT_number 2
_symmetry_space_group_name_Hall '-P 1'
_symmetry_space_group_name_H-M 'P -1'
_atom_sites_solution_hydrogens difmap
_atom_sites_solution_primary direct
_atom_sites_solution_secondary difmap
_audit_creation_method SHELXL-97
_cell_angle_alpha 94.5230(10)
_cell_angle_beta 109.8560(10)
_cell_angle_gamma 112.8540(10)
_cell_formula_units_Z 2
_cell_length_a 9.7770(3)
_cell_length_b 9.9885(3)
_cell_length_c 10.2489(3)
_cell_measurement_reflns_used 9867
_cell_measurement_temperature 293(2)
_cell_measurement_theta_max 35.891
_cell_measurement_theta_min 2.47
_cell_volume 841.44(5)
_computing_cell_refinement 'Bruker SMART/SAINT'
_computing_data_collection 'Bruker SMART'
_computing_data_reduction 'Bruker SMART/SAINT'
_computing_structure_refinement 'SHELXL-97 (Sheldrick, 2008)'
_computing_structure_solution 'SHELXS-97 (Sheldrick, 2008)'
_diffrn_ambient_temperature 293(2)
_diffrn_measured_fraction_theta_full 0.997
_diffrn_measured_fraction_theta_max 0.997
_diffrn_measurement_device_type 'CCD area detector'
_diffrn_radiation_monochromator graphite
_diffrn_radiation_source 'fine-focus sealed tube'
_diffrn_radiation_type MoK\a
_diffrn_radiation_wavelength 0.71073
_diffrn_reflns_av_R_equivalents 0.0356
_diffrn_reflns_av_sigmaI/netI 0.0166
_diffrn_reflns_limit_h_max 15
_diffrn_reflns_limit_h_min -15
_diffrn_reflns_limit_k_max 15
_diffrn_reflns_limit_k_min -15
_diffrn_reflns_limit_l_max 15
_diffrn_reflns_limit_l_min -15
_diffrn_reflns_number 71980
_diffrn_reflns_theta_full 33.14
_diffrn_reflns_theta_max 33.14
_diffrn_reflns_theta_min 2.18
_exptl_absorpt_coefficient_mu 3.567
_exptl_absorpt_correction_T_max 0.6858
_exptl_absorpt_correction_T_min 0.543
_exptl_absorpt_correction_type empirical
_exptl_absorpt_process_details 'empirical (SADABS)'
_exptl_crystal_colour pink
_exptl_crystal_density_diffrn 1.985
_exptl_crystal_density_method 'not measured'
_exptl_crystal_description needle
_exptl_crystal_F_000 488
_exptl_crystal_size_max 0.25
_exptl_crystal_size_mid 0.11
_exptl_crystal_size_min 0.10
_refine_diff_density_max 0.636
_refine_diff_density_min -0.548
_refine_diff_density_rms 0.141
_refine_ls_extinction_method none
_refine_ls_goodness_of_fit_ref 1.256
_refine_ls_hydrogen_treatment refall
_refine_ls_matrix_type full
_refine_ls_number_parameters 260
_refine_ls_number_reflns 6395
_refine_ls_number_restraints 0
_refine_ls_restrained_S_all 1.256
_refine_ls_R_factor_all 0.0187
_refine_ls_R_factor_gt 0.0159
_refine_ls_shift/su_max 0.002
_refine_ls_shift/su_mean 0.000
_refine_ls_structure_factor_coef Fsqd
_refine_ls_weighting_details 'calc w=1/[\s^2^(Fo^2^)+(0.0302P)^2^+0.1242P] where P=(Fo^2^+2Fc^2^)/3'
_refine_ls_weighting_scheme calc
_refine_ls_wR_factor_gt 0.0465
_refine_ls_wR_factor_ref 0.0570
_reflns_number_gt 6007
_reflns_number_total 6395
_reflns_threshold_expression >2sigma(I)
_cod_data_source_file c1dt10485c.txt
_cod_data_source_block apc2142tercon
_cod_original_cell_volume 841.43(4)
_cod_database_code 7016432

loop_
_symmetry_equiv_pos_as_xyz
'x, y, z'
'-x, -y, -z'

loop_
_atom_site_label
_atom_site_type_symbol
_atom_site_fract_x
_atom_site_fract_y
_atom_site_fract_z
_atom_site_U_iso_or_equiv
_atom_site_adp_type
_atom_site_occupancy
_atom_site_symmetry_multiplicity
_atom_site_calc_flag
Nd1 Nd 0.028606(9) 0.723683(9) 0.121762(8) 0.01952(3) Uani 1 1 d
Cl1 Cl 0.08448(6) 0.99570(5) 0.27625(5) 0.02940(8) Uani 1 1 d
Cl2 Cl -0.00875(7) 0.42944(5) 0.13866(5) 0.03624(11) Uani 1 1 d
Cl3 Cl -0.26014(6) 0.70982(6) -0.05988(6) 0.03886(11) Uani 1 1 d
N1 N 0.33469(19) 0.8026(2) 0.19050(17) 0.0294(3) Uani 1 1 d
N2 N 0.20590(17) 0.75024(16) 0.38801(14) 0.0216(2) Uani 1 1 d
N3 N -0.12462(18) 0.64219(17) 0.28812(16) 0.0255(3) Uani 1 1 d
C1 C 0.3963(3) 0.8295(3) 0.0907(2) 0.0378(4) Uani 1 1 d
C12 C -0.1147(3) 0.6621(3) 0.5261(2) 0.0346(4) Uani 1 1 d
C11 C -0.0397(2) 0.67336(19) 0.43074(18) 0.0245(3) Uani 1 1 d
C5 C 0.4385(2) 0.82822(19) 0.32621(19) 0.0243(3) Uani 1 1 d
C10 C 0.1367(2) 0.71778(19) 0.48241(18) 0.0238(3) Uani 1 1 d
C6 C 0.3668(2) 0.79225(18) 0.43293(18) 0.0233(3) Uani 1 1 d
C9 C 0.2262(3) 0.7230(2) 0.6235(2) 0.0318(4) Uani 1 1 d
C7 C 0.4626(2) 0.8008(2) 0.5732(2) 0.0312(4) Uani 1 1 d
C15 C -0.2868(2) 0.5893(2) 0.2392(2) 0.0324(4) Uani 1 1 d
C8 C 0.3900(3) 0.7642(2) 0.6681(2) 0.0340(4) Uani 1 1 d
C14 C -0.3694(3) 0.5702(3) 0.3279(3) 0.0372(4) Uani 1 1 d
C2 C 0.5601(3) 0.8812(3) 0.1214(3) 0.0407(5) Uani 1 1 d
C13 C -0.2813(3) 0.6103(3) 0.4732(3) 0.0396(5) Uani 1 1 d
C3 C 0.6659(3) 0.9104(3) 0.2609(3) 0.0384(4) Uani 1 1 d
O1 O 0.12132(19) 0.92129(17) -0.01114(17) 0.0308(3) Uani 1 1 d
C4 C 0.6051(2) 0.8845(2) 0.3642(2) 0.0329(4) Uani 1 1 d
H1 H 0.323(3) 0.811(3) -0.003(3) 0.041(7) Uiso 1 1 d
H2 H 0.601(4) 0.908(3) 0.051(3) 0.051(8) Uiso 1 1 d
H3 H 0.780(4) 0.947(3) 0.292(3) 0.049(8) Uiso 1 1 d
H4 H 0.673(3) 0.904(3) 0.461(3) 0.039(7) Uiso 1 1 d
H7 H 0.585(4) 0.835(3) 0.600(3) 0.044(7) Uiso 1 1 d
H8 H 0.456(3) 0.773(3) 0.757(3) 0.041(7) Uiso 1 1 d
H9 H 0.174(4) 0.696(3) 0.687(3) 0.041(7) Uiso 1 1 d
H12 H -0.054(4) 0.713(4) 0.623(4) 0.060(9) Uiso 1 1 d
H13 H -0.325(4) 0.610(3) 0.547(3) 0.049(8) Uiso 1 1 d
H14 H -0.480(4) 0.527(3) 0.293(3) 0.050(8) Uiso 1 1 d
H15 H -0.338(4) 0.572(3) 0.150(3) 0.041(8) Uiso 1 1 d
H1W H 0.060(4) 0.919(4) -0.089(4) 0.052(9) Uiso 1 1 d
H2W H 0.162(4) 1.007(4) 0.033(3) 0.046(8) Uiso 1 1 d

loop_
_atom_site_aniso_label
_atom_site_aniso_U_11
_atom_site_aniso_U_22
_atom_site_aniso_U_33
_atom_site_aniso_U_23
_atom_site_aniso_U_13
_atom_site_aniso_U_12
Nd1 0.02018(5) 0.02179(5) 0.01680(4) 0.00555(3) 0.00722(3) 0.00953(3)
Cl1 0.0325(2) 0.02637(19) 0.02493(18) 0.00293(14) 0.00610(15) 0.01404(16)
Cl2 0.0654(3) 0.0273(2) 0.02457(19) 0.01044(16) 0.0250(2) 0.0222(2)
Cl3 0.0251(2) 0.0440(3) 0.0362(2) 0.0089(2) 0.00215(17) 0.01334(19)
N1 0.0248(7) 0.0402(8) 0.0268(7) 0.0109(6) 0.0124(6) 0.0157(6)
N2 0.0241(6) 0.0216(6) 0.0197(6) 0.0058(5) 0.0085(5) 0.0108(5)
N3 0.0259(7) 0.0259(7) 0.0244(6) 0.0065(5) 0.0110(5) 0.0103(5)
C1 0.0329(10) 0.0547(13) 0.0326(9) 0.0154(9) 0.0184(8) 0.0208(9)
C12 0.0415(10) 0.0397(10) 0.0302(9) 0.0116(8) 0.0221(8) 0.0183(9)
C11 0.0296(8) 0.0229(7) 0.0237(7) 0.0076(6) 0.0135(6) 0.0115(6)
C5 0.0224(7) 0.0245(7) 0.0275(7) 0.0070(6) 0.0091(6) 0.0126(6)
C10 0.0294(8) 0.0223(7) 0.0204(6) 0.0071(5) 0.0106(6) 0.0115(6)
C6 0.0238(7) 0.0218(7) 0.0227(7) 0.0058(5) 0.0065(5) 0.0109(6)
C9 0.0394(10) 0.0355(9) 0.0212(7) 0.0109(7) 0.0116(7) 0.0171(8)
C7 0.0286(8) 0.0320(9) 0.0261(8) 0.0065(7) 0.0031(6) 0.0137(7)
C15 0.0260(8) 0.0342(9) 0.0342(9) 0.0081(7) 0.0120(7) 0.0108(7)
C8 0.0370(10) 0.0369(10) 0.0214(7) 0.0080(7) 0.0037(7) 0.0166(8)
C14 0.0302(9) 0.0357(10) 0.0494(12) 0.0121(9) 0.0214(9) 0.0134(8)
C2 0.0375(11) 0.0514(13) 0.0486(12) 0.0183(10) 0.0291(10) 0.0233(10)
C13 0.0427(11) 0.0425(11) 0.0487(12) 0.0168(9) 0.0322(10) 0.0205(9)
C3 0.0266(9) 0.0410(11) 0.0543(13) 0.0146(9) 0.0207(9) 0.0170(8)
O1 0.0346(7) 0.0309(7) 0.0319(7) 0.0144(6) 0.0153(6) 0.0166(6)
C4 0.0230(8) 0.0338(9) 0.0398(10) 0.0086(8) 0.0096(7) 0.0133(7)

loop_
_atom_type_symbol
_atom_type_description
_atom_type_scat_dispersion_real
_atom_type_scat_dispersion_imag
_atom_type_scat_source
C C 0.0033 0.0016 'International Tables Vol C Tables 4.2.6.8 and 6.1.1.4'
H H 0.0000 0.0000 'International Tables Vol C Tables 4.2.6.8 and 6.1.1.4'
N N 0.0061 0.0033 'International Tables Vol C Tables 4.2.6.8 and 6.1.1.4'
O O 0.0106 0.0060 'International Tables Vol C Tables 4.2.6.8 and 6.1.1.4'
Cl Cl 0.1484 0.1585 'International Tables Vol C Tables 4.2.6.8 and 6.1.1.4'
Nd Nd -0.1943 3.0179 'International Tables Vol C Tables 4.2.6.8 and 6.1.1.4'

loop_
_geom_angle_atom_site_label_1
_geom_angle_atom_site_label_2
_geom_angle_atom_site_label_3
_geom_angle
_geom_angle_site_symmetry_3
O1 Nd1 N1 73.40(5) .
O1 Nd1 N3 144.87(5) .
N1 Nd1 N3 125.74(5) .
O1 Nd1 N2 121.60(5) .
N1 Nd1 N2 62.72(5) .
N3 Nd1 N2 63.32(5) .
O1 Nd1 Cl3 77.93(4) .
N1 Nd1 Cl3 149.79(4) .
N3 Nd1 Cl3 83.74(4) .
N2 Nd1 Cl3 144.49(3) .
O1 Nd1 Cl1 72.43(4) .
N1 Nd1 Cl1 93.35(4) .
N3 Nd1 Cl1 76.91(4) .
N2 Nd1 Cl1 73.69(3) .
Cl3 Nd1 Cl1 86.837(16) .
O1 Nd1 Cl2 141.08(4) .
N1 Nd1 Cl2 87.65(4) .
N3 Nd1 Cl2 73.46(4) .
N2 Nd1 Cl2 74.87(3) .
Cl3 Nd1 Cl2 109.606(17) .
Cl1 Nd1 Cl2 143.923(13) .
O1 Nd1 Cl2 73.20(4) 2_565
N1 Nd1 Cl2 80.90(4) 2_565
N3 Nd1 Cl2 133.57(3) 2_565
N2 Nd1 Cl2 130.05(3) 2_565
Cl3 Nd1 Cl2 81.956(18) 2_565
Cl1 Nd1 Cl2 145.354(14) 2_565
Cl2 Nd1 Cl2 70.376(14) 2_565
Nd1 Cl2 Nd1 109.624(14) 2_565
C5 N1 C1 117.88(17) .
C5 N1 Nd1 122.07(12) .
C1 N1 Nd1 119.89(13) .
C10 N2 C6 118.76(14) .
C10 N2 Nd1 120.20(11) .
C6 N2 Nd1 121.01(11) .
C15 N3 C11 117.82(16) .
C15 N3 Nd1 121.65(13) .
C11 N3 Nd1 119.81(11) .
N1 C1 C2 123.1(2) .
N1 C1 H1 117.4(18) .
C2 C1 H1 119.5(18) .
C13 C12 C11 119.3(2) .
C13 C12 H12 118(2) .
C11 C12 H12 121(2) .
N3 C11 C12 121.62(18) .
N3 C11 C10 117.40(15) .
C12 C11 C10 120.98(17) .
N1 C5 C4 121.55(18) .
N1 C5 C6 116.76(15) .
C4 C5 C6 121.69(17) .
N2 C10 C9 121.70(17) .
N2 C10 C11 117.68(15) .
C9 C10 C11 120.61(16) .
N2 C6 C7 122.00(17) .
N2 C6 C5 117.11(14) .
C7 C6 C5 120.89(16) .
C8 C9 C10 119.16(18) .
C8 C9 H9 120.8(18) .
C10 C9 H9 120.0(18) .
C8 C7 C6 118.82(18) .
C8 C7 H7 123.4(16) .
C6 C7 H7 117.8(17) .
N3 C15 C14 123.3(2) .
N3 C15 H15 117(2) .
C14 C15 H15 120(2) .
C9 C8 C7 119.53(18) .
C9 C8 H8 124.3(19) .
C7 C8 H8 116.1(19) .
C13 C14 C15 118.4(2) .
C13 C14 H14 119(2) .
C15 C14 H14 122(2) .
C3 C2 C1 118.7(2) .
C3 C2 H2 119.7(19) .
C1 C2 H2 121.2(19) .
C14 C13 C12 119.31(19) .
C14 C13 H13 126.0(18) .
C12 C13 H13 114.6(18) .
C4 C3 C2 118.94(19) .
C4 C3 H3 116.7(19) .
C2 C3 H3 124.3(19) .
Nd1 O1 H1W 121(2) .
Nd1 O1 H2W 116(2) .
H1W O1 H2W 105(3) .
C3 C4 C5 119.79(19) .
C3 C4 H4 121.9(18) .
C5 C4 H4 118.3(18) .

loop_
_geom_bond_atom_site_label_1
_geom_bond_atom_site_label_2
_geom_bond_distance
_geom_bond_site_symmetry_2
Nd1 O1 2.5388(14) .
Nd1 N1 2.5924(16) .
Nd1 N3 2.6116(15) .
Nd1 N2 2.6147(14) .
Nd1 Cl3 2.7459(5) .
Nd1 Cl1 2.7873(4) .
Nd1 Cl2 2.8444(5) .
Nd1 Cl2 2.8765(4) 2_565
Cl2 Nd1 2.8765(4) 2_565
N1 C5 1.347(2) .
N1 C1 1.349(3) .
N2 C10 1.350(2) .
N2 C6 1.351(2) .
N3 C15 1.346(2) .
N3 C11 1.351(2) .
C1 C2 1.385(3) .
C1 H1 0.94(3) .
C12 C13 1.384(3) .
C12 C11 1.394(3) .
C12 H12 0.94(3) .
C11 C10 1.483(3) .
C5 C4 1.394(2) .
C5 C6 1.485(3) .
C10 C9 1.398(2) .
C6 C7 1.398(2) .
C9 C8 1.380(3) .
C9 H9 0.95(3) .
C7 C8 1.381(3) .
C7 H7 1.03(3) .
C15 C14 1.386(3) .
C15 H15 0.85(3) .
C8 H8 0.90(3) .
C14 C13 1.374(4) .
C14 H14 0.91(3) .
C2 C3 1.376(4) .
C2 H2 0.95(3) .
C13 H13 0.99(3) .
C3 C4 1.376(3) .
C3 H3 0.95(3) .
O1 H1W 0.81(3) .
O1 H2W 0.81(3) .
C4 H4 0.94(3) .
